data_7034571
loop_
_publ_author_name
'Suresh, Paladugu'
'Naga Babu, Chatla'
'Sampath, Natarajan'
'Prabusankar, Ganesan'

_publ_section_title
;
 Photoluminescent calcium azolium carboxylates with diversified calcium
 coordination geometry and thermal stability.
;
_journal_issue 16
_journal_name_full 'Dalton transactions (Cambridge, England : 2003)'
_journal_page_first 7338
_journal_page_last 7346
_journal_paper_doi 10.1039/c5dt00480b
_journal_volume 44
_journal_year 2015
_chemical_formula_sum 'C13 H13 Br0.5 Ca0.5 N2 O3'
_chemical_formula_weight 305.25
_chemical_name_systematic 4
_space_group_crystal_system triclinic
_space_group_IT_number 2
_space_group_name_Hall '-P 1'
_space_group_name_H-M_alt 'P -1'
_symmetry_space_group_name_Hall '-P 1'
_symmetry_space_group_name_H-M 'P -1'
_atom_sites_solution_hydrogens mixed
_audit_creation_method SHELXL-2014/7
_audit_update_record
;
2015-02-23 deposited with the CCDC.
2015-03-04 downloaded from the CCDC.
;
_cell_angle_alpha 76.891(18)
_cell_angle_beta 84.108(19)
_cell_angle_gamma 85.173(19)
_cell_formula_units_Z 2
_cell_length_a 4.6746(12)
_cell_length_b 11.632(3)
_cell_length_c 13.537(3)
_cell_measurement_reflns_used 4503
_cell_measurement_temperature 150
_cell_measurement_theta_max 71.07
_cell_measurement_theta_min 3.36
_cell_volume 711.7(3)
_computing_cell_refinement
;
CrysAlisPro, Oxford Diffraction Ltd.,
Version 1.171.33.55
;
_computing_data_collection
;
CrysAlisPro, Oxford Diffraction Ltd.,
Version 1.171.33.55
;
_computing_data_reduction
;
CrysAlisPro, Oxford Diffraction Ltd.,
Version 1.171.33.55
;
_computing_molecular_graphics 'Olex2 (Dolomanov et al., 2009)'
_computing_publication_material 'Olex2 (Dolomanov et al., 2009)'
_computing_structure_refinement 'olex2.refine (Bourhis et al., 2015)'
_computing_structure_solution 'SHELXS-97 (Sheldrick, 1990)'
_diffrn_ambient_temperature 150
_diffrn_measured_fraction_theta_full 0.961
_diffrn_measured_fraction_theta_max 0.933
_diffrn_measurement_device_type
;
Goniometer Xcalibur, detector: Ruby
Oxford Diffraction (2007). Oxford Diffraction Ltd.,
Xcalibur CCD system
;
_diffrn_measurement_method 'w\ scan'
_diffrn_radiation_type CuK\a
_diffrn_radiation_wavelength 1.54184
_diffrn_reflns_av_R_equivalents 0
_diffrn_reflns_av_unetI/netI 0.1155
_diffrn_reflns_Laue_measured_fraction_full 0.961
_diffrn_reflns_Laue_measured_fraction_max 0.933
_diffrn_reflns_limit_h_max 5
_diffrn_reflns_limit_h_min -4
_diffrn_reflns_limit_k_max 14
_diffrn_reflns_limit_k_min -14
_diffrn_reflns_limit_l_max 16
_diffrn_reflns_limit_l_min -15
_diffrn_reflns_number 2562
_diffrn_reflns_point_group_measured_fraction_full 0.961
_diffrn_reflns_point_group_measured_fraction_max 0.933
_diffrn_reflns_theta_full 67.700
_diffrn_reflns_theta_max 71.067
_diffrn_reflns_theta_min 3.365
_diffrn_source 'fine-focus sealed tube'
_exptl_absorpt_coefficient_mu 3.930
_exptl_absorpt_correction_T_max 0.2366
_exptl_absorpt_correction_T_min 0.0357
_exptl_absorpt_correction_type refdelf
_exptl_absorpt_process_details
;
Parkin S,Moezzi B & Hope H, (1995) 
J. Appl. Cryst. 28, 53-56.
;
_exptl_crystal_colour Yellow
_exptl_crystal_density_diffrn 1.424
_exptl_crystal_description Rectangle
_exptl_crystal_F_000 313
_exptl_crystal_size_max 0.28
_exptl_crystal_size_mid 0.20
_exptl_crystal_size_min 0.16
_refine_diff_density_max 1.018
_refine_diff_density_min -0.974
_refine_diff_density_rms 0.133
_refine_ls_extinction_method none
_refine_ls_goodness_of_fit_ref 1.027
_refine_ls_hydrogen_treatment constr
_refine_ls_matrix_type full
_refine_ls_number_parameters 176
_refine_ls_number_reflns 2562
_refine_ls_number_restraints 0
_refine_ls_restrained_S_all 1.027
_refine_ls_R_factor_all 0.0954
_refine_ls_R_factor_gt 0.0787
_refine_ls_shift/su_max 0.000
_refine_ls_shift/su_mean 0.000
_refine_ls_structure_factor_coef Fsqd
_refine_ls_weighting_details 'w=1/[\s^2^(Fo^2^)+(0.1223P)^2^] where P=(Fo^2^+2Fc^2^)/3'
_refine_ls_weighting_scheme calc
_refine_ls_wR_factor_gt 0.1897
_refine_ls_wR_factor_ref 0.2054
_reflns_Friedel_coverage 0.000
_reflns_number_gt 1964
_reflns_number_total 2562
_reflns_threshold_expression 'I > 2\s(I)'
_cod_data_source_file c5dt00480b2.cif
_cod_data_source_block exp_4
_cod_depositor_comments 'Adding full bibliography for 7034568--7034573.cif.'
_cod_original_formula_sum 'C13 H13 Br0.50 Ca0.50 N2 O3'
_cod_database_code 7034571
_shelx_shelxl_version_number 2014/7
_shelx_space_group_comment
;
The symmetry employed for this shelxl refinement is uniquely defined
by the following loop, which should always be used as a source of
symmetry information in preference to the above space-group names.
They are only intended as comments.
;

loop_
_space_group_symop_operation_xyz
'x, y, z'
'-x, -y, -z'

loop_
_atom_site_label
_atom_site_type_symbol
_atom_site_fract_x
_atom_site_fract_y
_atom_site_fract_z
_atom_site_U_iso_or_equiv
_atom_site_adp_type
_atom_site_occupancy
_atom_site_site_symmetry_order
_atom_site_calc_flag
_atom_site_refinement_flags_posn
_atom_site_refinement_flags_adp
_atom_site_refinement_flags_occupancy
Br1 Br 0.5000 0.5000 0.5000 0.0469(3) Uani 1 2 d S . P
Ca1 Ca 0.5000 0.5000 0.0000 0.0592(5) Uani 1 2 d S . P
O1 O 0.2002(10) 0.5612(5) 0.1274(3) 0.0707(12) Uani 1 1 d . . .
O2 O 0.8381(9) 0.4509(4) 0.1208(3) 0.0607(10) Uani 1 1 d . . .
O3 O 0.3391(16) 0.3128(7) 0.0360(4) 0.116(3) Uani 1 1 d . . .
H3A H 0.1608 0.2951 0.0488 0.175 Uiso 1 1 d R U .
H3B H 0.4486 0.2485 0.0388 0.175 Uiso 1 1 d R U .
N4 N 1.1354(9) 0.7856(3) 0.3291(3) 0.0428(9) Uani 1 1 d . . .
N6 N 0.8901(10) 0.6838(4) 0.2554(3) 0.0451(9) Uani 1 1 d . . .
C1 C 0.9521(13) 0.5278(5) 0.1530(4) 0.0526(13) Uani 1 1 d . . .
C2 C 0.7635(13) 0.5833(5) 0.2309(4) 0.0528(13) Uani 1 1 d . . .
H2A H 0.5782 0.6099 0.2046 0.063 Uiso 1 1 calc R U .
H2B H 0.7303 0.5234 0.2929 0.063 Uiso 1 1 calc R U .
C3 C 0.8902(13) 0.7979(5) 0.1957(4) 0.0509(13) Uani 1 1 d . . .
H3 H 0.8034 0.8256 0.1353 0.061 Uiso 1 1 calc R U .
C4 C 1.0402(13) 0.8604(5) 0.2424(4) 0.0522(13) Uani 1 1 d . . .
H4 H 1.0742 0.9401 0.2202 0.063 Uiso 1 1 calc R U .
C5 C 1.0421(11) 0.6788(4) 0.3342(3) 0.0410(10) Uani 1 1 d . . .
H5 H 1.0778 0.6117 0.3848 0.049 Uiso 1 1 calc R U .
C6 C 1.3059(11) 0.8174(4) 0.4045(4) 0.0411(10) Uani 1 1 d . . .
H6A H 1.4887 0.8451 0.3709 0.049 Uiso 1 1 calc R U .
H6B H 1.3460 0.7475 0.4570 0.049 Uiso 1 1 calc R U .
C7 C 1.1505(11) 0.9117(4) 0.4529(3) 0.0378(10) Uani 1 1 d . . .
C8 C 0.9413(12) 0.8787(4) 0.5361(4) 0.0422(11) Uani 1 1 d . . .
C9 C 0.8707(13) 0.7584(4) 0.5747(4) 0.0481(12) Uani 1 1 d . . .
H9 H 0.9630 0.7001 0.5436 0.058 Uiso 1 1 calc R U .
C10 C 0.6731(13) 0.7267(4) 0.6552(4) 0.0512(13) Uani 1 1 d . . .
H10 H 0.6357 0.6474 0.6792 0.061 Uiso 1 1 calc R U .
C11 C 0.5239(13) 0.8130(5) 0.7029(4) 0.0534(13) Uani 1 1 d . . .
H11 H 0.3857 0.7909 0.7570 0.064 Uiso 1 1 calc R U .
C12 C 0.5831(12) 0.9293(5) 0.6694(4) 0.0486(12) Uani 1 1 d . . .
H12 H 0.4876 0.9851 0.7026 0.058 Uiso 1 1 calc R U .
C13 C 1.2123(11) 1.0327(4) 0.4152(3) 0.0406(10) Uani 1 1 d . . .

loop_
_atom_site_aniso_label
_atom_site_aniso_U_11
_atom_site_aniso_U_22
_atom_site_aniso_U_33
_atom_site_aniso_U_23
_atom_site_aniso_U_13
_atom_site_aniso_U_12
Br1 0.0734(6) 0.0345(4) 0.0335(5) -0.0048(3) -0.0176(3) 0.0012(3)
Ca1 0.0849(12) 0.0607(9) 0.0421(9) -0.0303(7) -0.0266(8) 0.0164(8)
O1 0.070(3) 0.099(4) 0.049(2) -0.027(2) -0.007(2) -0.006(2)
O2 0.083(3) 0.065(2) 0.044(2) -0.0311(19) -0.0252(19) 0.013(2)
O3 0.151(6) 0.120(5) 0.077(4) 0.016(4) -0.044(4) -0.065(4)
N4 0.065(3) 0.0361(19) 0.032(2) -0.0131(16) -0.0172(18) 0.0040(17)
N6 0.063(2) 0.048(2) 0.026(2) -0.0105(17) -0.0102(17) 0.0000(18)
C1 0.064(3) 0.065(3) 0.031(3) -0.017(2) -0.013(2) 0.010(3)
C2 0.065(3) 0.061(3) 0.041(3) -0.023(2) -0.013(2) -0.005(2)
C3 0.081(4) 0.050(3) 0.021(2) -0.002(2) -0.019(2) 0.003(2)
C4 0.079(4) 0.042(3) 0.037(3) -0.007(2) -0.020(2) 0.003(2)
C5 0.060(3) 0.042(2) 0.026(2) -0.0126(18) -0.0141(19) -0.003(2)
C6 0.054(3) 0.039(2) 0.035(2) -0.0161(19) -0.0164(19) 0.0076(19)
C7 0.059(3) 0.0276(19) 0.029(2) -0.0078(16) -0.0197(18) 0.0075(17)
C8 0.069(3) 0.0290(19) 0.031(2) -0.0064(17) -0.019(2) 0.0016(19)
C9 0.080(3) 0.031(2) 0.038(3) -0.0122(19) -0.020(2) 0.001(2)
C10 0.087(4) 0.035(2) 0.031(3) -0.0022(19) -0.015(2) -0.008(2)
C11 0.071(3) 0.050(3) 0.041(3) -0.007(2) -0.013(2) -0.010(2)
C12 0.065(3) 0.045(3) 0.039(3) -0.015(2) -0.011(2) 0.002(2)
C13 0.063(3) 0.038(2) 0.025(2) -0.0102(18) -0.0204(19) 0.0032(19)

loop_
_atom_type_symbol
_atom_type_description
_atom_type_scat_dispersion_real
_atom_type_scat_dispersion_imag
_atom_type_scat_source
C C 0.0181 0.0091 'International Tables Vol C Tables 4.2.6.8 and 6.1.1.4'
H H 0.0000 0.0000 'International Tables Vol C Tables 4.2.6.8 and 6.1.1.4'
Br Br -0.6763 1.2805 'International Tables Vol C Tables 4.2.6.8 and 6.1.1.4'
Ca Ca 0.3641 1.2855 'International Tables Vol C Tables 4.2.6.8 and 6.1.1.4'
N N 0.0311 0.0180 'International Tables Vol C Tables 4.2.6.8 and 6.1.1.4'
O O 0.0492 0.0322 'International Tables Vol C Tables 4.2.6.8 and 6.1.1.4'

loop_
_geom_angle_atom_site_label_1
_geom_angle_atom_site_label_2
_geom_angle_atom_site_label_3
_geom_angle
_geom_angle_site_symmetry_1
_geom_angle_site_symmetry_3
O3 Ca1 O3 180.0 2_665 .
O3 Ca1 O1 85.5(3) 2_665 .
O3 Ca1 O1 94.5(3) . .
O3 Ca1 O1 94.5(3) 2_665 2_665
O3 Ca1 O1 85.5(3) . 2_665
O1 Ca1 O1 180.0 . 2_665
O3 Ca1 O2 93.43(19) 2_665 2_665
O3 Ca1 O2 86.57(19) . 2_665
O1 Ca1 O2 94.74(15) . 2_665
O1 Ca1 O2 85.26(15) 2_665 2_665
O3 Ca1 O2 86.57(19) 2_665 .
O3 Ca1 O2 93.43(19) . .
O1 Ca1 O2 85.26(15) . .
O1 Ca1 O2 94.74(15) 2_665 .
O2 Ca1 O2 180.0 2_665 .
O3 Ca1 C1 78.8(2) 2_665 2_765
O3 Ca1 C1 101.2(2) . 2_765
O1 Ca1 C1 160.79(15) . 2_765
O1 Ca1 C1 19.21(15) 2_665 2_765
O2 Ca1 C1 97.16(14) 2_665 2_765
O2 Ca1 C1 82.84(15) . 2_765
O3 Ca1 C1 101.2(2) 2_665 1_455
O3 Ca1 C1 78.8(2) . 1_455
O1 Ca1 C1 19.21(15) . 1_455
O1 Ca1 C1 160.79(15) 2_665 1_455
O2 Ca1 C1 82.84(15) 2_665 1_455
O2 Ca1 C1 97.16(15) . 1_455
C1 Ca1 C1 180.0 2_765 1_455
O3 Ca1 C1 68.08(18) 2_665 .
O3 Ca1 C1 111.93(18) . .
O1 Ca1 C1 78.52(14) . .
O1 Ca1 C1 101.48(14) 2_665 .
O2 Ca1 C1 160.59(15) 2_665 .
O2 Ca1 C1 19.41(15) . .
C1 Ca1 C1 85.34(14) 2_765 .
C1 Ca1 C1 94.66(13) 1_455 .
O3 Ca1 C1 111.92(18) 2_665 2_665
O3 Ca1 C1 68.07(18) . 2_665
O1 Ca1 C1 101.48(14) . 2_665
O1 Ca1 C1 78.52(14) 2_665 2_665
O2 Ca1 C1 19.41(15) 2_665 2_665
O2 Ca1 C1 160.59(15) . 2_665
C1 Ca1 C1 94.66(13) 2_765 2_665
C1 Ca1 C1 85.34(14) 1_455 2_665
C1 Ca1 C1 180.0 . 2_665
C1 O1 Ca1 123.1(4) 1_455 .
C1 O2 Ca1 122.4(4) . .
Ca1 O3 H3A 125.8 . .
Ca1 O3 H3B 124.9 . .
H3A O3 H3B 109.3 . .
C5 N4 C4 107.6(4) . .
C5 N4 C6 125.7(4) . .
C4 N4 C6 126.7(4) . .
C5 N6 C3 108.5(4) . .
C5 N6 C2 125.8(5) . .
C3 N6 C2 125.5(4) . .
O1 C1 O2 126.1(5) 1_655 .
O1 C1 C2 118.4(5) 1_655 .
O2 C1 C2 115.5(5) . .
O1 C1 Ca1 37.7(3) 1_655 1_655
O2 C1 Ca1 88.6(3) . 1_655
C2 C1 Ca1 155.7(4) . 1_655
O1 C1 Ca1 125.2(4) 1_655 .
O2 C1 Ca1 38.1(3) . .
C2 C1 Ca1 102.4(3) . .
Ca1 C1 Ca1 94.66(13) 1_655 .
N6 C2 C1 113.4(5) . .
N6 C2 H2A 108.9 . .
C1 C2 H2A 108.9 . .
N6 C2 H2B 108.9 . .
C1 C2 H2B 108.9 . .
H2A C2 H2B 107.7 . .
C4 C3 N6 106.6(4) . .
C4 C3 H3 126.7 . .
N6 C3 H3 126.7 . .
C3 C4 N4 108.2(5) . .
C3 C4 H4 125.9 . .
N4 C4 H4 125.9 . .
N6 C5 N4 109.1(4) . .
N6 C5 H5 125.4 . .
N4 C5 H5 125.4 . .
N4 C6 C7 111.9(4) . .
N4 C6 H6A 109.2 . .
C7 C6 H6A 109.2 . .
N4 C6 H6B 109.2 . .
C7 C6 H6B 109.2 . .
H6A C6 H6B 107.9 . .
C8 C7 C13 120.7(4) . .
C8 C7 C6 119.1(4) . .
C13 C7 C6 120.3(4) . .
C7 C8 C9 122.1(4) . .
C7 C8 C13 120.6(4) . 2_776
C9 C8 C13 117.3(5) . 2_776
C10 C9 C8 122.1(5) . .
C10 C9 H9 119.0 . .
C8 C9 H9 119.0 . .
C9 C10 C11 120.5(5) . .
C9 C10 H10 119.7 . .
C11 C10 H10 119.7 . .
C12 C11 C10 119.9(5) . .
C12 C11 H11 120.1 . .
C10 C11 H11 120.1 . .
C11 C12 C13 121.7(5) . 2_776
C11 C12 H12 119.1 . .
C13 C12 H12 119.1 2_776 .
C12 C13 C7 122.8(4) 2_776 .
C12 C13 C8 118.4(4) 2_776 2_776
C7 C13 C8 118.8(5) . 2_776

loop_
_geom_bond_atom_site_label_1
_geom_bond_atom_site_label_2
_geom_bond_distance
_geom_bond_site_symmetry_2
Ca1 O3 2.294(6) 2_665
Ca1 O3 2.294(6) .
Ca1 O1 2.311(4) .
Ca1 O1 2.311(4) 2_665
Ca1 O2 2.335(4) 2_665
Ca1 O2 2.335(4) .
Ca1 C1 3.167(6) 2_765
Ca1 C1 3.167(6) 1_455
Ca1 C1 3.190(6) .
Ca1 C1 3.190(6) 2_665
O1 C1 1.244(7) 1_455
O2 C1 1.256(7) .
O3 H3A 0.8660 .
O3 H3B 0.8658 .
N4 C5 1.336(6) .
N4 C4 1.383(6) .
N4 C6 1.484(6) .
N6 C5 1.329(6) .
N6 C3 1.389(7) .
N6 C2 1.469(7) .
C1 O1 1.244(7) 1_655
C1 C2 1.525(8) .
C1 Ca1 3.167(6) 1_655
C2 H2A 0.9700 .
C2 H2B 0.9700 .
C3 C4 1.343(8) .
C3 H3 0.9300 .
C4 H4 0.9300 .
C5 H5 0.9300 .
C6 C7 1.501(7) .
C6 H6A 0.9700 .
C6 H6B 0.9700 .
C7 C8 1.419(7) .
C7 C13 1.428(6) .
C8 C9 1.433(6) .
C8 C13 1.448(7) 2_776
C9 C10 1.359(8) .
C9 H9 0.9300 .
C10 C11 1.413(9) .
C10 H10 0.9300 .
C11 C12 1.368(8) .
C11 H11 0.9300 .
C12 C13 1.428(8) 2_776
C12 H12 0.9300 .
C13 C12 1.428(8) 2_776
C13 C8 1.448(7) 2_776

loop_
_geom_torsion_atom_site_label_1
_geom_torsion_atom_site_label_2
_geom_torsion_atom_site_label_3
_geom_torsion_atom_site_label_4
_geom_torsion
_geom_torsion_site_symmetry_1
_geom_torsion_site_symmetry_4
Ca1 O2 C1 O1 -103.1(6) . 1_655
Ca1 O2 C1 C2 77.1(6) . .
Ca1 O2 C1 Ca1 -99.4(3) . 1_655
C5 N6 C2 C1 -95.9(6) . .
C3 N6 C2 C1 78.7(7) . .
O1 C1 C2 N6 8.2(8) 1_655 .
O2 C1 C2 N6 -171.9(5) . .
Ca1 C1 C2 N6 -0.5(12) 1_655 .
Ca1 C1 C2 N6 -133.9(4) . .
C5 N6 C3 C4 -1.3(6) . .
C2 N6 C3 C4 -176.7(5) . .
N6 C3 C4 N4 0.8(6) . .
C5 N4 C4 C3 0.0(6) . .
C6 N4 C4 C3 -179.1(5) . .
C3 N6 C5 N4 1.3(6) . .
C2 N6 C5 N4 176.7(5) . .
C4 N4 C5 N6 -0.8(6) . .
C6 N4 C5 N6 178.3(4) . .
C5 N4 C6 C7 -118.9(5) . .
C4 N4 C6 C7 60.0(7) . .
N4 C6 C7 C8 82.8(5) . .
N4 C6 C7 C13 -97.0(5) . .
C13 C7 C8 C9 178.9(4) . .
C6 C7 C8 C9 -0.9(7) . .
C13 C7 C8 C13 -0.4(8) . 2_776
C6 C7 C8 C13 179.8(4) . 2_776
C7 C8 C9 C10 179.1(5) . .
C13 C8 C9 C10 -1.6(8) 2_776 .
C8 C9 C10 C11 1.4(9) . .
C9 C10 C11 C12 -1.5(9) . .
C10 C11 C12 C13 1.8(9) . 2_776
C8 C7 C13 C12 -178.9(4) . 2_776
C6 C7 C13 C12 0.9(7) . 2_776
C8 C7 C13 C8 0.4(8) . 2_776
C6 C7 C13 C8 -179.8(4) . 2_776
